data_4332330
loop_
_publ_author_name
'Esteban-G\'omez, David'
'Platas-Iglesias, Carlos'
'Enr\'iquez-P\'erez, Teresa'
'Avecilla, Fernando'
'de Blas, Andr\'es'
'Rodr\'iguez-Blas, Teresa'

_publ_section_title
;
 Lone-Pair Activity in Lead(II) Complexes with Unsymmetrical Lariat Ethers
;
_journal_issue 14
_journal_name_full 'Inorganic Chemistry'
_journal_page_first 5407
_journal_page_last 5416
_journal_paper_doi 10.1021/ic060252m
_journal_volume 45
_journal_year 2006
_chemical_absolute_configuration rm
_chemical_formula_moiety 'C31 H39 N4 O4 Pb, Cl O4'
_chemical_formula_sum 'C31 H39 Cl N4 O8 Pb'
_chemical_formula_weight 838.30
_chemical_name_systematic
; 
 ? 
;
_space_group_IT_number 19
_symmetry_cell_setting orthorhombic
_symmetry_space_group_name_Hall 'P 2ac 2ab'
_symmetry_space_group_name_H-M 'P 21 21 21'
_atom_sites_solution_hydrogens geom
_atom_sites_solution_primary direct
_atom_sites_solution_secondary difmap
_audit_creation_method SHELXL-97
_cell_angle_alpha 90.00
_cell_angle_beta 90.00
_cell_angle_gamma 90.00
_cell_formula_units_Z 4
_cell_length_a 13.7050(18)
_cell_length_b 14.721(2)
_cell_length_c 16.220(2)
_cell_measurement_temperature 298(2)
_cell_volume 3272.4(7)
_computing_cell_refinement 'Siemens SAINT'
_computing_data_collection 'Siemens SMART'
_computing_data_reduction 'Siemens SHELXTL'
_computing_molecular_graphics 'Siemens SHELXTL'
_computing_publication_material 'siemens SHELXTL'
_computing_structure_refinement 'SHELXL-97 (Sheldrick, 1997)'
_computing_structure_solution 'SHELXS-97 (Sheldrick, 1990)'
_diffrn_ambient_temperature 298(2)
_diffrn_measured_fraction_theta_full 0.973
_diffrn_measured_fraction_theta_max 0.973
_diffrn_measurement_device_type 'CCD area detector'
_diffrn_measurement_method 'phi and omega scans'
_diffrn_radiation_monochromator graphite
_diffrn_radiation_source 'fine-focus sealed tube'
_diffrn_radiation_type MoK\a
_diffrn_radiation_wavelength 0.71073
_diffrn_reflns_av_R_equivalents 0.1490
_diffrn_reflns_av_sigmaI/netI 0.2494
_diffrn_reflns_limit_h_max 18
_diffrn_reflns_limit_h_min -17
_diffrn_reflns_limit_k_max 18
_diffrn_reflns_limit_k_min -19
_diffrn_reflns_limit_l_max 16
_diffrn_reflns_limit_l_min -21
_diffrn_reflns_number 20723
_diffrn_reflns_theta_full 28.30
_diffrn_reflns_theta_max 28.30
_diffrn_reflns_theta_min 1.87
_exptl_absorpt_coefficient_mu 5.292
_exptl_absorpt_correction_T_max 0.7419
_exptl_absorpt_correction_T_min 0.4665
_exptl_absorpt_correction_type multi-scan
_exptl_absorpt_process_details 'North et al., 1968'
_exptl_crystal_colour Yellow
_exptl_crystal_density_diffrn 1.702
_exptl_crystal_density_method 'not measured'
_exptl_crystal_description Block
_exptl_crystal_F_000 1664
_exptl_crystal_size_max 0.17
_exptl_crystal_size_mid 0.08
_exptl_crystal_size_min 0.06
_refine_diff_density_max 0.936
_refine_diff_density_min -1.579
_refine_diff_density_rms 0.142
_refine_ls_abs_structure_details 'Flack H D (1983), 1888 Friedel pairs'
_refine_ls_abs_structure_Flack 0.498(13)
_refine_ls_extinction_method none
_refine_ls_goodness_of_fit_ref 0.934
_refine_ls_hydrogen_treatment constr
_refine_ls_matrix_type full
_refine_ls_number_parameters 407
_refine_ls_number_reflns 7647
_refine_ls_number_restraints 13
_refine_ls_restrained_S_all 0.935
_refine_ls_R_factor_all 0.2302
_refine_ls_R_factor_gt 0.0613
_refine_ls_shift/su_max 0.001
_refine_ls_shift/su_mean 0.000
_refine_ls_structure_factor_coef Fsqd
_refine_ls_weighting_details 'calc w=1/[\s^2^(Fo^2^)+(0.0459P)^2^+0.0000P] where P=(Fo^2^+2Fc^2^)/3'
_refine_ls_weighting_scheme calc
_refine_ls_wR_factor_gt 0.0961
_refine_ls_wR_factor_ref 0.1387
_reflns_number_gt 3042
_reflns_number_total 7647
_reflns_threshold_expression >2sigma(I)
_cod_data_source_file ic060252msup1.cif
_cod_data_source_block compound2
_cod_depositor_comments
;
The following automatic conversions were performed:

'_symmetry_cell_setting' value 'Orthorhombic' changed to
'orthorhombic' according to
/home/saulius/struct/CIF-dictionaries/cif_core.dic dictionary named
'cif_core.dic' version 2.4.2 from 2011-04-26.

Automatic conversion script
Id: cif_fix_values 1891 2012-01-12 08:04:46Z andrius 
;
_cod_original_sg_symbol_Hall P2ac2ab
_cod_original_sg_symbol_H-M P212121
_cod_database_code 4332330

loop_
_symmetry_equiv_pos_as_xyz
'x, y, z'
'-x+1/2, -y, z+1/2'
'-x, y+1/2, -z+1/2'
'x+1/2, -y+1/2, -z'

loop_
_atom_site_label
_atom_site_type_symbol
_atom_site_fract_x
_atom_site_fract_y
_atom_site_fract_z
_atom_site_U_iso_or_equiv
_atom_site_adp_type
_atom_site_occupancy
_atom_site_symmetry_multiplicity
_atom_site_calc_flag
_atom_site_refinement_flags
Pb1 Pb 0.03548(4) 0.92745(4) 0.18306(4) 0.05650(19) Uani 1 1 d .
O1 O 0.0614(12) 0.7915(10) 0.2768(8) 0.103(5) Uani 1 1 d .
C1 C 0.0253(17) 0.7987(11) 0.0172(11) 0.072(5) Uani 1 1 d .
N1 N -0.1314(11) 0.8732(8) 0.2777(7) 0.062(4) Uani 1 1 d .
N2 N 0.2300(10) 0.8823(10) 0.1932(10) 0.082(4) Uani 1 1 d .
O2 O -0.0104(9) 1.0100(10) 0.3530(9) 0.120(6) Uani 1 1 d .
C2 C 0.0874(13) 0.7351(11) -0.0212(13) 0.081(6) Uani 1 1 d .
H2 H 0.1325 0.7006 0.0081 0.097 Uiso 1 1 calc R
N3 N -0.1188(8) 0.9308(9) 0.0876(7) 0.048(3) Uani 1 1 d .
O3 O 0.1649(11) 1.0545(12) 0.2787(9) 0.115(5) Uani 1 1 d U
C3 C 0.0757(14) 0.7277(13) -0.1073(14) 0.091(6) Uani 1 1 d .
H3 H 0.1148 0.6863 -0.1353 0.109 Uiso 1 1 calc R
O4 O 0.0389(10) 0.8028(6) 0.1005(7) 0.077(3) Uani 1 1 d .
N4 N 0.1275(10) 0.9860(8) 0.0445(8) 0.065(4) Uani 1 1 d .
H4A H 0.1296 0.9387 0.0093 0.078 Uiso 1 1 calc R
H4B H 0.0890 1.0284 0.0213 0.078 Uiso 1 1 calc R
C4 C 0.0087(14) 0.7790(14) -0.1533(11) 0.081(6) Uani 1 1 d .
H4 H 0.0056 0.7743 -0.2104 0.097 Uiso 1 1 calc R
C5 C -0.0506(13) 0.8349(10) -0.1119(9) 0.059(4) Uani 1 1 d .
H5 H -0.0964 0.8682 -0.1415 0.071 Uiso 1 1 calc R
C6 C -0.0471(13) 0.8458(10) -0.0255(9) 0.050(4) Uani 1 1 d .
C7 C -0.1136(11) 0.9030(10) 0.0112(10) 0.056(5) Uani 1 1 d .
H7 H -0.1622 0.9250 -0.0235 0.068 Uiso 1 1 calc R
C8 C -0.1995(12) 0.9823(11) 0.1154(10) 0.057(5) Uani 1 1 d .
C9 C -0.2300(10) 1.0603(12) 0.0728(9) 0.055(4) Uani 1 1 d .
H9 H -0.1977 1.0790 0.0254 0.066 Uiso 1 1 calc R
C10 C -0.3080(12) 1.1085(10) 0.1023(12) 0.064(5) Uani 1 1 d .
H10 H -0.3269 1.1617 0.0758 0.077 Uiso 1 1 calc R
C11 C -0.3594(10) 1.0791(14) 0.1711(11) 0.069(5) Uani 1 1 d .
H11 H -0.4126 1.1118 0.1907 0.083 Uiso 1 1 calc R
C12 C -0.3292(11) 0.9989(13) 0.2103(9) 0.062(5) Uani 1 1 d .
H12 H -0.3648 0.9766 0.2547 0.074 Uiso 1 1 calc R
C13 C -0.2467(10) 0.9523(8) 0.1836(10) 0.048(4) Uani 1 1 d .
C14 C -0.2187(13) 0.8655(12) 0.2230(9) 0.069(5) Uani 1 1 d .
H14A H -0.2052 0.8211 0.1803 0.083 Uiso 1 1 calc R
H14B H -0.2733 0.8432 0.2552 0.083 Uiso 1 1 calc R
C15 C -0.1554(14) 0.9304(15) 0.3502(9) 0.097(6) Uani 1 1 d D
H15A H -0.2258 0.9358 0.3540 0.116 Uiso 1 1 calc R
H15B H -0.1330 0.8994 0.3995 0.116 Uiso 1 1 calc R
C16 C -0.1152(12) 1.0176(13) 0.3493(12) 0.096(8) Uani 1 1 d D
H16A H -0.1389 1.0521 0.3961 0.115 Uiso 1 1 calc R
H16B H -0.1343 1.0491 0.2993 0.115 Uiso 1 1 calc R
C17 C 0.0430(16) 1.0839(11) 0.3737(11) 0.085(5) Uani 1 1 d .
H17A H 0.0314 1.0981 0.4313 0.103 Uiso 1 1 calc R
H17B H 0.0212 1.1353 0.3412 0.103 Uiso 1 1 calc R
C18 C 0.1483(15) 1.0714(18) 0.3609(11) 0.094(6) Uani 1 1 d .
H18A H 0.1832 1.1256 0.3778 0.112 Uiso 1 1 calc R
H18B H 0.1715 1.0208 0.3938 0.112 Uiso 1 1 calc R
C19 C 0.2639(15) 1.0323(19) 0.2593(14) 0.125(10) Uani 1 1 d .
H19A H 0.3053 1.0606 0.3004 0.150 Uiso 1 1 calc R
H19B H 0.2795 1.0602 0.2067 0.150 Uiso 1 1 calc R
C20 C 0.2917(13) 0.9345(19) 0.2542(11) 0.100(7) Uani 1 1 d .
H20A H 0.2850 0.9070 0.3082 0.120 Uiso 1 1 calc R
H20B H 0.3597 0.9299 0.2380 0.120 Uiso 1 1 calc R
C21 C 0.2208(13) 0.7834(15) 0.2231(13) 0.108(8) Uani 1 1 d .
H21A H 0.1938 0.7478 0.1782 0.130 Uiso 1 1 calc R
H21B H 0.2860 0.7606 0.2334 0.130 Uiso 1 1 calc R
C22 C 0.1624(13) 0.7662(14) 0.2959(13) 0.089(7) Uani 1 1 d .
H22A H 0.1659 0.7024 0.3107 0.107 Uiso 1 1 calc R
H22B H 0.1865 0.8019 0.3419 0.107 Uiso 1 1 calc R
C23 C 0.0001(15) 0.7747(12) 0.3380(13) 0.097(9) Uani 1 1 d .
H23A H 0.0106 0.8179 0.3822 0.117 Uiso 1 1 calc R
H23B H 0.0118 0.7142 0.3595 0.117 Uiso 1 1 calc R
C24 C -0.1033(16) 0.7819(13) 0.3072(16) 0.104(7) Uani 1 1 d U
H24A H -0.1121 0.7388 0.2625 0.125 Uiso 1 1 calc R
H24B H -0.1471 0.7644 0.3514 0.125 Uiso 1 1 calc R
C25 C 0.2764(14) 0.8776(14) 0.1083(13) 0.084(7) Uani 1 1 d .
H25A H 0.2337 0.8447 0.0711 0.101 Uiso 1 1 calc R
H25B H 0.3377 0.8449 0.1117 0.101 Uiso 1 1 calc R
C26 C 0.2948(13) 0.9729(14) 0.0742(11) 0.062(6) Uani 1 1 d .
C27 C 0.3873(15) 1.0085(18) 0.0799(12) 0.104(8) Uani 1 1 d .
H27 H 0.4371 0.9735 0.1024 0.125 Uiso 1 1 calc R
C28 C 0.4072(13) 1.0941(17) 0.0533(13) 0.096(7) Uani 1 1 d .
H28 H 0.4713 1.1148 0.0525 0.115 Uiso 1 1 calc R
C29 C 0.3338(15) 1.1495(15) 0.0277(11) 0.090(6) Uani 1 1 d .
H29 H 0.3456 1.2105 0.0166 0.108 Uiso 1 1 calc R
C30 C 0.2370(16) 1.1118(12) 0.0183(11) 0.069(6) Uani 1 1 d .
H30 H 0.1870 1.1447 -0.0064 0.083 Uiso 1 1 calc R
C31 C 0.2218(12) 1.0224(15) 0.0484(10) 0.057(5) Uani 1 1 d .
Cl1 Cl 0.4837(3) 1.3539(3) 0.1011(3) 0.0596(11) Uani 1 1 d .
O5 O 0.5142(11) 1.4402(8) 0.1221(8) 0.129(5) Uani 1 1 d .
O6 O 0.4900(11) 1.3421(10) 0.0164(8) 0.133(6) Uani 1 1 d .
O7 O 0.5452(14) 1.2939(10) 0.1374(10) 0.166(7) Uani 1 1 d .
O8 O 0.3869(10) 1.3399(12) 0.1239(12) 0.170(8) Uani 1 1 d .

loop_
_atom_site_aniso_label
_atom_site_aniso_U_11
_atom_site_aniso_U_22
_atom_site_aniso_U_33
_atom_site_aniso_U_23
_atom_site_aniso_U_13
_atom_site_aniso_U_12
Pb1 0.0601(3) 0.0627(3) 0.0467(3) 0.0072(4) -0.0046(4) 0.0090(4)
O1 0.135(16) 0.128(11) 0.046(7) 0.030(8) 0.007(8) 0.052(11)
C1 0.087(14) 0.057(11) 0.071(13) -0.002(10) 0.042(14) -0.013(13)
N1 0.099(12) 0.054(9) 0.034(7) -0.004(7) -0.010(8) 0.015(8)
N2 0.068(9) 0.117(12) 0.059(10) 0.025(11) -0.014(10) 0.010(8)
O2 0.089(12) 0.117(11) 0.155(14) -0.065(10) 0.021(8) -0.015(8)
C2 0.098(14) 0.048(11) 0.098(16) -0.018(11) 0.029(13) 0.009(10)
N3 0.052(7) 0.050(7) 0.043(7) 0.022(8) 0.001(6) 0.005(8)
O3 0.108(8) 0.142(9) 0.096(8) -0.020(7) -0.021(7) 0.003(8)
C3 0.087(15) 0.096(16) 0.091(17) -0.036(14) 0.031(13) -0.002(12)
O4 0.099(8) 0.057(7) 0.076(8) 0.012(6) -0.012(10) 0.000(8)
N4 0.082(11) 0.058(9) 0.056(9) -0.006(8) -0.006(9) -0.002(8)
C4 0.091(17) 0.092(14) 0.061(13) -0.018(11) 0.008(11) -0.021(11)
C5 0.069(12) 0.070(11) 0.038(9) -0.007(8) 0.010(10) 0.009(10)
C6 0.045(10) 0.049(9) 0.054(10) -0.025(8) 0.005(9) 0.000(9)
C7 0.048(10) 0.061(13) 0.061(11) -0.003(9) 0.003(9) -0.007(9)
C8 0.054(11) 0.069(12) 0.049(11) -0.022(10) 0.015(9) 0.010(9)
C9 0.035(9) 0.064(11) 0.066(11) -0.002(11) -0.009(8) -0.003(10)
C10 0.061(12) 0.043(11) 0.089(15) -0.012(10) 0.001(11) -0.002(9)
C11 0.037(8) 0.089(13) 0.082(13) -0.022(15) 0.003(10) 0.007(10)
C12 0.050(11) 0.096(14) 0.039(10) -0.022(10) 0.007(8) -0.014(10)
C13 0.059(9) 0.054(10) 0.030(8) -0.006(9) 0.009(10) 0.003(7)
C14 0.078(13) 0.104(14) 0.025(9) 0.005(10) -0.012(9) -0.004(11)
C15 0.110(16) 0.129(17) 0.051(11) -0.033(14) -0.013(10) -0.005(18)
C16 0.041(11) 0.122(18) 0.12(2) -0.054(14) 0.012(11) -0.004(11)
C17 0.115(16) 0.047(11) 0.095(13) -0.008(10) 0.010(15) -0.006(15)
C18 0.116(18) 0.113(16) 0.052(12) -0.008(15) -0.006(12) 0.002(18)
C19 0.067(16) 0.21(3) 0.100(18) -0.049(19) -0.015(13) 0.029(16)
C20 0.068(13) 0.17(2) 0.060(12) 0.022(18) -0.040(10) 0.008(19)
C21 0.072(14) 0.15(2) 0.101(17) 0.079(16) 0.027(13) 0.058(14)
C22 0.058(12) 0.113(16) 0.095(18) 0.053(13) 0.003(12) 0.036(11)
C23 0.14(3) 0.044(10) 0.103(19) 0.016(11) 0.012(15) -0.002(11)
C24 0.109(10) 0.102(10) 0.100(10) 0.012(9) -0.004(9) 0.008(8)
C25 0.049(12) 0.13(2) 0.075(14) 0.006(14) -0.010(11) 0.021(12)
C26 0.028(10) 0.095(15) 0.064(14) 0.022(11) 0.009(10) 0.011(10)
C27 0.043(13) 0.18(2) 0.091(16) 0.061(17) -0.007(12) -0.002(14)
C28 0.035(11) 0.16(2) 0.096(17) -0.004(16) -0.012(11) 0.000(14)
C29 0.072(15) 0.121(17) 0.078(15) 0.009(13) 0.007(12) -0.008(14)
C30 0.100(17) 0.054(12) 0.053(12) -0.004(10) -0.011(12) -0.008(11)
C31 0.028(10) 0.107(16) 0.034(10) -0.011(10) -0.015(8) -0.006(11)
Cl1 0.061(3) 0.063(3) 0.055(3) 0.001(2) 0.006(2) 0.003(2)
O5 0.186(15) 0.045(8) 0.155(12) -0.013(8) -0.011(10) 0.001(9)
O6 0.140(15) 0.188(14) 0.071(9) -0.028(9) 0.039(9) -0.080(11)
O7 0.222(18) 0.098(10) 0.179(16) 0.035(10) -0.105(15) 0.015(13)
O8 0.073(11) 0.203(17) 0.234(19) -0.040(14) 0.087(12) -0.046(11)

loop_
_atom_type_symbol
_atom_type_description
_atom_type_scat_dispersion_real
_atom_type_scat_dispersion_imag
_atom_type_scat_source
C C 0.0033 0.0016 'International Tables Vol C Tables 4.2.6.8 and 6.1.1.4'
H H 0.0000 0.0000 'International Tables Vol C Tables 4.2.6.8 and 6.1.1.4'
N N 0.0061 0.0033 'International Tables Vol C Tables 4.2.6.8 and 6.1.1.4'
O O 0.0106 0.0060 'International Tables Vol C Tables 4.2.6.8 and 6.1.1.4'
Pb Pb -3.3944 10.1111 'International Tables Vol C Tables 4.2.6.8 and 6.1.1.4'
Cl Cl 0.1484 0.1585 'International Tables Vol C Tables 4.2.6.8 and 6.1.1.4'

loop_
_geom_angle_atom_site_label_1
_geom_angle_atom_site_label_2
_geom_angle_atom_site_label_3
_geom_angle
O4 Pb1 O1 73.3(4)
O4 Pb1 N3 71.5(4)
O1 Pb1 N3 118.8(5)
O4 Pb1 N4 76.0(4)
O1 Pb1 N4 132.9(4)
N3 Pb1 N4 83.1(4)
O4 Pb1 N2 79.7(5)
O1 Pb1 N2 68.8(5)
N3 Pb1 N2 145.2(4)
N4 Pb1 N2 71.1(4)
O4 Pb1 N1 96.2(4)
O1 Pb1 N1 64.6(4)
N3 Pb1 N1 71.2(3)
N4 Pb1 N1 154.3(4)
N2 Pb1 N1 132.3(4)
O4 Pb1 O3 142.6(5)
O1 Pb1 O3 95.7(5)
N3 Pb1 O3 140.2(4)
N4 Pb1 O3 87.5(4)
N2 Pb1 O3 63.1(4)
N1 Pb1 O3 111.5(4)
O4 Pb1 O2 148.3(4)
O1 Pb1 O2 78.7(4)
N3 Pb1 O2 110.9(4)
N4 Pb1 O2 135.3(4)
N2 Pb1 O2 103.9(4)
N1 Pb1 O2 57.8(3)
O3 Pb1 O2 54.1(4)
C23 O1 C22 113.1(14)
C23 O1 Pb1 120.5(12)
C22 O1 Pb1 117.3(12)
O4 C1 C6 124.5(17)
O4 C1 C2 112.5(19)
C6 C1 C2 122.7(17)
C24 N1 C14 109.4(14)
C24 N1 C15 108.5(15)
C14 N1 C15 109.7(13)
C24 N1 Pb1 102.6(11)
C14 N1 Pb1 110.0(9)
C15 N1 Pb1 116.3(11)
C20 N2 C25 112.4(14)
C20 N2 C21 108.7(15)
C25 N2 C21 106.1(14)
C20 N2 Pb1 117.3(12)
C25 N2 Pb1 111.2(10)
C21 N2 Pb1 99.7(9)
C17 O2 C16 119.1(16)
C17 O2 Pb1 115.4(11)
C16 O2 Pb1 101.3(10)
C3 C2 C1 114.8(19)
C3 C2 H2 122.6
C1 C2 H2 122.6
C7 N3 C8 120.8(13)
C7 N3 Pb1 120.7(10)
C8 N3 Pb1 116.9(10)
C18 O3 C19 114.3(17)
C18 O3 Pb1 121.0(15)
C19 O3 Pb1 107.7(13)
C2 C3 C4 124.0(18)
C2 C3 H3 118.0
C4 C3 H3 118.0
C1 O4 Pb1 128.0(10)
C31 N4 Pb1 120.8(10)
C31 N4 H4A 107.1
Pb1 N4 H4A 107.1
C31 N4 H4B 107.1
Pb1 N4 H4B 107.1
H4A N4 H4B 106.8
C5 C4 C3 117.5(17)
C5 C4 H4 121.2
C3 C4 H4 121.2
C4 C5 C6 123.2(17)
C4 C5 H5 118.4
C6 C5 H5 118.4
C7 C6 C1 124.1(15)
C7 C6 C5 118.4(17)
C1 C6 C5 117.4(15)
N3 C7 C6 129.6(15)
N3 C7 H7 115.2
C6 C7 H7 115.2
C13 C8 C9 121.7(14)
C13 C8 N3 117.3(15)
C9 C8 N3 120.9(15)
C10 C9 C8 119.0(15)
C10 C9 H9 120.5
C8 C9 H9 120.5
C11 C10 C9 120.9(16)
C11 C10 H10 119.5
C9 C10 H10 119.5
C10 C11 C12 118.5(15)
C10 C11 H11 120.7
C12 C11 H11 120.7
C13 C12 C11 120.9(14)
C13 C12 H12 119.5
C11 C12 H12 119.5
C8 C13 C12 118.7(15)
C8 C13 C14 120.7(14)
C12 C13 C14 120.2(15)
C13 C14 N1 113.4(14)
C13 C14 H14A 108.9
N1 C14 H14A 108.9
C13 C14 H14B 108.9
N1 C14 H14B 108.9
H14A C14 H14B 107.7
C16 C15 N1 115.2(16)
C16 C15 H15A 108.5
N1 C15 H15A 108.5
C16 C15 H15B 108.5
N1 C15 H15B 108.5
H15A C15 H15B 107.5
C15 C16 O2 108.7(17)
C15 C16 H16A 109.9
O2 C16 H16A 109.9
C15 C16 H16B 109.9
O2 C16 H16B 109.9
H16A C16 H16B 108.3
O2 C17 C18 113.3(18)
O2 C17 H17A 108.9
C18 C17 H17A 108.9
O2 C17 H17B 108.9
C18 C17 H17B 108.9
H17A C17 H17B 107.7
O3 C18 C17 108.8(17)
O3 C18 H18A 109.9
C17 C18 H18A 109.9
O3 C18 H18B 109.9
C17 C18 H18B 109.9
H18A C18 H18B 108.3
O3 C19 C20 118(2)
O3 C19 H19A 107.7
C20 C19 H19A 107.7
O3 C19 H19B 107.7
C20 C19 H19B 107.7
H19A C19 H19B 107.1
C19 C20 N2 112.6(16)
C19 C20 H20A 109.1
N2 C20 H20A 109.1
C19 C20 H20B 109.1
N2 C20 H20B 109.1
H20A C20 H20B 107.8
C22 C21 N2 117.9(17)
C22 C21 H21A 107.8
N2 C21 H21A 107.8
C22 C21 H21B 107.8
N2 C21 H21B 107.8
H21A C21 H21B 107.2
O1 C22 C21 107.7(16)
O1 C22 H22A 110.2
C21 C22 H22A 110.2
O1 C22 H22B 110.2
C21 C22 H22B 110.2
H22A C22 H22B 108.5
O1 C23 C24 109.6(19)
O1 C23 H23A 109.8
C24 C23 H23A 109.8
O1 C23 H23B 109.8
C24 C23 H23B 109.8
H23A C23 H23B 108.2
N1 C24 C23 114.6(16)
N1 C24 H24A 108.6
C23 C24 H24A 108.6
N1 C24 H24B 108.6
C23 C24 H24B 108.6
H24A C24 H24B 107.6
N2 C25 C26 110.8(15)
N2 C25 H25A 109.5
C26 C25 H25A 109.5
N2 C25 H25B 109.5
C26 C25 H25B 109.5
H25A C25 H25B 108.1
C31 C26 C27 121.0(19)
C31 C26 C25 120.1(17)
C27 C26 C25 118.5(19)
C28 C27 C26 121(2)
C28 C27 H27 119.4
C26 C27 H27 119.4
C29 C28 C27 120.3(19)
C29 C28 H28 119.9
C27 C28 H28 119.9
C28 C29 C30 119(2)
C28 C29 H29 120.6
C30 C29 H29 120.6
C31 C30 C29 117.0(19)
C31 C30 H30 121.5
C29 C30 H30 121.5
C26 C31 N4 120.5(18)
C26 C31 C30 121.0(17)
N4 C31 C30 118.3(19)
O7 Cl1 O5 107.6(9)
O7 Cl1 O6 108.0(11)
O5 Cl1 O6 109.9(9)
O7 Cl1 O8 112.4(11)
O5 Cl1 O8 111.2(10)
O6 Cl1 O8 107.7(10)

loop_
_geom_bond_atom_site_label_1
_geom_bond_atom_site_label_2
_geom_bond_distance
Pb1 O4 2.273(11)
Pb1 O1 2.538(12)
Pb1 N3 2.621(11)
Pb1 N4 2.717(13)
Pb1 N2 2.752(13)
Pb1 N1 2.868(14)
Pb1 O3 3.008(15)
Pb1 O2 3.077(13)
O1 C23 1.32(2)
O1 C22 1.468(19)
C1 O4 1.365(19)
C1 C6 1.39(2)
C1 C2 1.41(2)
N1 C24 1.48(2)
N1 C14 1.494(19)
N1 C15 1.482(18)
N2 C20 1.51(2)
N2 C25 1.52(2)
N2 C21 1.54(2)
O2 C17 1.354(19)
O2 C16 1.44(2)
C2 C3 1.41(2)
C2 H2 0.9300
N3 C7 1.306(16)
N3 C8 1.415(17)
O3 C18 1.376(18)
O3 C19 1.43(2)
C3 C4 1.40(2)
C3 H3 0.9300
N4 C31 1.401(19)
N4 H4A 0.9000
N4 H4B 0.9000
C4 C5 1.34(2)
C4 H4 0.9300
C5 C6 1.411(19)
C5 H5 0.9300
C6 C7 1.377(19)
C7 H7 0.9300
C8 C13 1.36(2)
C8 C9 1.40(2)
C9 C10 1.370(19)
C9 H9 0.9300
C10 C11 1.39(2)
C10 H10 0.9300
C11 C12 1.40(2)
C11 H11 0.9300
C12 C13 1.391(18)
C12 H12 0.9300
C13 C14 1.479(19)
C14 H14A 0.9700
C14 H14B 0.9700
C15 C16 1.398(16)
C15 H15A 0.9700
C15 H15B 0.9700
C16 H16A 0.9700
C16 H16B 0.9700
C17 C18 1.47(2)
C17 H17A 0.9700
C17 H17B 0.9700
C18 H18A 0.9700
C18 H18B 0.9700
C19 C20 1.49(3)
C19 H19A 0.9700
C19 H19B 0.9700
C20 H20A 0.9700
C20 H20B 0.9700
C21 C22 1.45(2)
C21 H21A 0.9700
C21 H21B 0.9700
C22 H22A 0.9700
C22 H22B 0.9700
C23 C24 1.51(3)
C23 H23A 0.9700
C23 H23B 0.9700
C24 H24A 0.9700
C24 H24B 0.9700
C25 C26 1.53(2)
C25 H25A 0.9700
C25 H25B 0.9700
C26 C31 1.307(19)
C26 C27 1.37(3)
C27 C28 1.36(3)
C27 H27 0.9300
C28 C29 1.36(2)
C28 H28 0.9300
C29 C30 1.45(2)
C29 H29 0.9300
C30 C31 1.42(2)
C30 H30 0.9300
Cl1 O7 1.356(14)
Cl1 O5 1.379(12)
Cl1 O6 1.388(12)
Cl1 O8 1.392(13)

loop_
_geom_hbond_atom_site_label_D
_geom_hbond_atom_site_label_H
_geom_hbond_atom_site_label_A
_geom_hbond_distance_DH
_geom_hbond_distance_HA
_geom_hbond_distance_DA
_geom_hbond_angle_DHA
_geom_hbond_site_symmetry_A
N4 H4B O6 0.90 2.42 3.306(18) 168.9 4_475
N4 H4B O5 0.90 2.58 3.300(19) 137.2 4_475

loop_
_geom_torsion_atom_site_label_1
_geom_torsion_atom_site_label_2
_geom_torsion_atom_site_label_3
_geom_torsion_atom_site_label_4
_geom_torsion
O4 Pb1 O1 C23 -123.0(15)
N3 Pb1 O1 C23 -65.8(15)
N4 Pb1 O1 C23 -174.6(12)
N2 Pb1 O1 C23 151.9(15)
N1 Pb1 O1 C23 -17.6(13)
O3 Pb1 O1 C23 93.6(14)
O2 Pb1 O1 C23 42.0(14)
O4 Pb1 O1 C22 92.1(14)
N3 Pb1 O1 C22 149.3(13)
N4 Pb1 O1 C22 40.5(15)
N2 Pb1 O1 C22 7.0(13)
N1 Pb1 O1 C22 -162.5(14)
O3 Pb1 O1 C22 -51.3(14)
O2 Pb1 O1 C22 -102.9(13)
O4 Pb1 N1 C24 53.8(12)
O1 Pb1 N1 C24 -14.4(11)
N3 Pb1 N1 C24 121.9(12)
N4 Pb1 N1 C24 124.3(12)
N2 Pb1 N1 C24 -27.8(13)
O3 Pb1 N1 C24 -100.5(12)
O2 Pb1 N1 C24 -106.8(12)
O4 Pb1 N1 C14 -62.4(10)
O1 Pb1 N1 C14 -130.7(11)
N3 Pb1 N1 C14 5.7(10)
N4 Pb1 N1 C14 8.0(14)
N2 Pb1 N1 C14 -144.0(10)
O3 Pb1 N1 C14 143.3(10)
O2 Pb1 N1 C14 136.9(11)
O4 Pb1 N1 C15 172.1(11)
O1 Pb1 N1 C15 103.8(11)
N3 Pb1 N1 C15 -119.8(11)
N4 Pb1 N1 C15 -117.5(12)
N2 Pb1 N1 C15 90.5(11)
O3 Pb1 N1 C15 17.8(12)
O2 Pb1 N1 C15 11.4(10)
O4 Pb1 N2 C20 -172.7(13)
O1 Pb1 N2 C20 -96.7(13)
N3 Pb1 N2 C20 153.0(11)
N4 Pb1 N2 C20 108.6(13)
N1 Pb1 N2 C20 -83.8(13)
O3 Pb1 N2 C20 11.7(12)
O2 Pb1 N2 C20 -24.9(13)
O4 Pb1 N2 C25 55.8(11)
O1 Pb1 N2 C25 131.9(12)
N3 Pb1 N2 C25 21.6(15)
N4 Pb1 N2 C25 -22.8(11)
N1 Pb1 N2 C25 144.8(10)
O3 Pb1 N2 C25 -119.7(12)
O2 Pb1 N2 C25 -156.4(11)
O4 Pb1 N2 C21 -55.7(11)
O1 Pb1 N2 C21 20.3(11)
N3 Pb1 N2 C21 -90.0(13)
N4 Pb1 N2 C21 -134.4(12)
N1 Pb1 N2 C21 33.2(13)
O3 Pb1 N2 C21 128.7(12)
O2 Pb1 N2 C21 92.1(11)
O4 Pb1 O2 C17 152.0(13)
O1 Pb1 O2 C17 123.9(14)
N3 Pb1 O2 C17 -119.4(13)
N4 Pb1 O2 C17 -17.7(15)
N2 Pb1 O2 C17 59.3(14)
N1 Pb1 O2 C17 -169.1(15)
O3 Pb1 O2 C17 18.2(12)
O4 Pb1 O2 C16 -77.8(15)
O1 Pb1 O2 C16 -105.9(11)
N3 Pb1 O2 C16 10.7(12)
N4 Pb1 O2 C16 112.4(11)
N2 Pb1 O2 C16 -170.5(11)
N1 Pb1 O2 C16 -38.9(10)
O3 Pb1 O2 C16 148.4(13)
O4 C1 C2 C3 179.5(15)
C6 C1 C2 C3 5(3)
O4 Pb1 N3 C7 -37.0(12)
O1 Pb1 N3 C7 -95.1(12)
N4 Pb1 N3 C7 40.6(12)
N2 Pb1 N3 C7 -1.3(16)
N1 Pb1 N3 C7 -140.4(13)
O3 Pb1 N3 C7 118.1(12)
O2 Pb1 N3 C7 176.6(11)
O4 Pb1 N3 C8 157.2(11)
O1 Pb1 N3 C8 99.1(11)
N4 Pb1 N3 C8 -125.3(11)
N2 Pb1 N3 C8 -167.1(10)
N1 Pb1 N3 C8 53.7(11)
O3 Pb1 N3 C8 -47.7(13)
O2 Pb1 N3 C8 10.8(12)
O4 Pb1 O3 C18 -126.8(17)
O1 Pb1 O3 C18 -56.8(18)
N3 Pb1 O3 C18 94.3(18)
N4 Pb1 O3 C18 170.3(18)
N2 Pb1 O3 C18 -119.6(19)
N1 Pb1 O3 C18 8.1(19)
O2 Pb1 O3 C18 14.7(16)
O4 Pb1 O3 C19 7.2(18)
O1 Pb1 O3 C19 77.1(15)
N3 Pb1 O3 C19 -131.8(14)
N4 Pb1 O3 C19 -55.8(15)
N2 Pb1 O3 C19 14.4(14)
N1 Pb1 O3 C19 142.0(14)
O2 Pb1 O3 C19 148.7(16)
C1 C2 C3 C4 0(3)
C6 C1 O4 Pb1 -43(3)
C2 C1 O4 Pb1 142.0(12)
O1 Pb1 O4 C1 177.1(18)
N3 Pb1 O4 C1 48.1(16)
N4 Pb1 O4 C1 -39.1(16)
N2 Pb1 O4 C1 -112.1(17)
N1 Pb1 O4 C1 116.0(17)
O3 Pb1 O4 C1 -105.6(17)
O2 Pb1 O4 C1 148.3(15)
O4 Pb1 N4 C31 -121.9(14)
O1 Pb1 N4 C31 -71.2(15)
N3 Pb1 N4 C31 165.5(13)
N2 Pb1 N4 C31 -38.2(13)
N1 Pb1 N4 C31 163.3(12)
O3 Pb1 N4 C31 24.2(13)
O2 Pb1 N4 C31 52.6(15)
C2 C3 C4 C5 -3(3)
C3 C4 C5 C6 2(3)
O4 C1 C6 C7 0(3)
C2 C1 C6 C7 174.7(15)
O4 C1 C6 C5 179.4(16)
C2 C1 C6 C5 -6(2)
C4 C5 C6 C7 -177.9(15)
C4 C5 C6 C1 3(2)
C8 N3 C7 C6 -173.2(15)
Pb1 N3 C7 C6 22(2)
C1 C6 C7 N3 6(3)
C5 C6 C7 N3 -172.4(16)
C7 N3 C8 C13 127.3(16)
Pb1 N3 C8 C13 -66.9(16)
C7 N3 C8 C9 -52(2)
Pb1 N3 C8 C9 114.2(14)
C13 C8 C9 C10 2(2)
N3 C8 C9 C10 -179.6(13)
C8 C9 C10 C11 -3(2)
C9 C10 C11 C12 0(2)
C10 C11 C12 C13 3(2)
C9 C8 C13 C12 2(2)
N3 C8 C13 C12 -176.9(13)
C9 C8 C13 C14 174.4(14)
N3 C8 C13 C14 -4(2)
C11 C12 C13 C8 -4(2)
C11 C12 C13 C14 -177.0(13)
C8 C13 C14 N1 80.9(18)
C12 C13 C14 N1 -106.7(17)
C24 N1 C14 C13 -174.3(15)
C15 N1 C14 C13 66.8(18)
Pb1 N1 C14 C13 -62.3(15)
C24 N1 C15 C16 134.5(18)
C14 N1 C15 C16 -106.1(19)
Pb1 N1 C15 C16 20(2)
N1 C15 C16 O2 -65(2)
C17 O2 C16 C15 -163.4(16)
Pb1 O2 C16 C15 68.8(16)
C16 O2 C17 C18 -169.7(17)
Pb1 O2 C17 C18 -48.8(19)
C19 O3 C18 C17 -174.2(18)
Pb1 O3 C18 C17 -43(3)
O2 C17 C18 O3 61(3)
C18 O3 C19 C20 95(3)
Pb1 O3 C19 C20 -42(2)
O3 C19 C20 N2 56(3)
C25 N2 C20 C19 94(2)
C21 N2 C20 C19 -149.2(17)
Pb1 N2 C20 C19 -37(2)
C20 N2 C21 C22 70(2)
C25 N2 C21 C22 -168.8(16)
Pb1 N2 C21 C22 -53.2(19)
C23 O1 C22 C21 177.1(18)
Pb1 O1 C22 C21 -36(2)
N2 C21 C22 O1 64(2)
C22 O1 C23 C24 -167.0(15)
Pb1 O1 C23 C24 47(2)
C14 N1 C24 C23 160.1(18)
C15 N1 C24 C23 -80(2)
Pb1 N1 C24 C23 43(2)
O1 C23 C24 N1 -63(3)
C20 N2 C25 C26 -58(2)
C21 N2 C25 C26 -176.7(15)
Pb1 N2 C25 C26 75.9(17)
N2 C25 C26 C31 -73(2)
N2 C25 C26 C27 100(2)
C31 C26 C27 C28 -5(3)
C25 C26 C27 C28 -177.7(19)
C26 C27 C28 C29 6(4)
C27 C28 C29 C30 -9(3)
C28 C29 C30 C31 9(3)
C27 C26 C31 N4 -178.6(19)
C25 C26 C31 N4 -6(2)
C27 C26 C31 C30 6(3)
C25 C26 C31 C30 178.6(18)
Pb1 N4 C31 C26 62.1(19)
Pb1 N4 C31 C30 -122.3(13)
C29 C30 C31 C26 -8(2)
C29 C30 C31 N4 176.4(15)
